data_4504370
loop_
_publ_author_name
'Kam, Kinson C.'
'Young, Karen L. M.'
'Cheetham, Anthony K.'

_publ_section_title
;
 Chemical and Structural Diversity in Chiral Magnesium Tartrates and their
 Racemic andMesoAnalogues
;
_journal_issue 8
_journal_name_full 'Crystal Growth &amp; Design'
_journal_page_first 1522
_journal_paper_doi 10.1021/cg070388a
_journal_volume 7
_journal_year 2007
_chemical_formula_sum 'C8 H18 Mg2 O17'
_chemical_formula_weight 434.84
_chemical_name_systematic
; 
 ? 
;
_space_group_IT_number 19
_symmetry_cell_setting orthorhombic
_symmetry_space_group_name_Hall 'P 2ac 2ab'
_symmetry_space_group_name_H-M 'P 21 21 21'
_atom_sites_solution_hydrogens geom
_atom_sites_solution_primary direct
_atom_sites_solution_secondary difmap
_audit_creation_method SHELXL-97
_cell_angle_alpha 90.00
_cell_angle_beta 90.00
_cell_angle_gamma 90.00
_cell_formula_units_Z 4
_cell_length_a 7.9134(6)
_cell_length_b 11.1318(8)
_cell_length_c 18.3143(14)
_cell_measurement_temperature 273(2)
_cell_volume 1613.3(2)
_computing_structure_refinement 'SHELXL-97 (Sheldrick, 1997)'
_computing_structure_solution 'SHELXS-97 (Sheldrick, 1990)'
_diffrn_ambient_temperature 273(2)
_diffrn_measured_fraction_theta_full 0.946
_diffrn_measured_fraction_theta_max 0.946
_diffrn_measurement_device_type 'CCD area detector'
_diffrn_measurement_method 'omega scan'
_diffrn_radiation_monochromator graphite
_diffrn_radiation_source 'fine-focus sealed tube'
_diffrn_radiation_type MoK\a
_diffrn_radiation_wavelength 0.71073
_diffrn_reflns_av_R_equivalents 0.0325
_diffrn_reflns_av_sigmaI/netI 0.0253
_diffrn_reflns_limit_h_max 10
_diffrn_reflns_limit_h_min -9
_diffrn_reflns_limit_k_max 14
_diffrn_reflns_limit_k_min -14
_diffrn_reflns_limit_l_max 23
_diffrn_reflns_limit_l_min -23
_diffrn_reflns_number 12895
_diffrn_reflns_theta_full 27.86
_diffrn_reflns_theta_max 27.86
_diffrn_reflns_theta_min 2.14
_exptl_absorpt_coefficient_mu 0.244
_exptl_absorpt_correction_type multi-scan
_exptl_absorpt_process_details Sadabs
_exptl_crystal_colour colorless
_exptl_crystal_density_diffrn 1.790
_exptl_crystal_density_method 'not measured'
_exptl_crystal_description cube
_exptl_crystal_F_000 904
_exptl_crystal_size_max 0.2
_exptl_crystal_size_mid 0.2
_exptl_crystal_size_min 0.2
_refine_diff_density_max 0.322
_refine_diff_density_min -0.394
_refine_diff_density_rms 0.078
_refine_ls_abs_structure_details 'Flack H D (1983), Acta Cryst. A39, 876-881'
_refine_ls_abs_structure_Flack 0.0(2)
_refine_ls_extinction_coef 0.151(5)
_refine_ls_extinction_expression Fc^*^=kFc[1+0.001xFc^2^\l^3^/sin(2\q)]^-1/4^
_refine_ls_extinction_method SHELXL
_refine_ls_goodness_of_fit_ref 0.856
_refine_ls_hydrogen_treatment mixed
_refine_ls_matrix_type full
_refine_ls_number_parameters 314
_refine_ls_number_reflns 3527
_refine_ls_number_restraints 19
_refine_ls_restrained_S_all 0.856
_refine_ls_R_factor_all 0.0352
_refine_ls_R_factor_gt 0.0338
_refine_ls_shift/su_max 0.177
_refine_ls_shift/su_mean 0.008
_refine_ls_structure_factor_coef Fsqd
_refine_ls_weighting_details 'calc w=1/[\s^2^(Fo^2^)+(0.0736P)^2^+0.6033P] where P=(Fo^2^+2Fc^2^)/3'
_refine_ls_weighting_scheme calc
_refine_ls_wR_factor_gt 0.0894
_refine_ls_wR_factor_ref 0.0918
_reflns_number_gt 3369
_reflns_number_total 3527
_reflns_threshold_expression >2sigma(I)
_cod_data_source_file cg070388asi20070423_072236.cif
_cod_data_source_block 3-MgD100
_cod_depositor_comments
;
The following automatic conversions were performed:

'_symmetry_cell_setting' value 'Orthorhombic' changed to
'orthorhombic' according to
/home/saulius/struct/CIF-dictionaries/cif_core.dic dictionary named
'cif_core.dic' version 2.4.1 from
2010-06-29.

'_exptl_absorpt_correction_type' value 'Multi-scan'
changed to 'multi-scan' according to
/home/saulius/struct/CIF-dictionaries/cif_core.dic dictionary named
'cif_core.dic' version 2.4.1 from 2010-06-29.

Automatic conversion script
Id: cif_fix_values 1715 2011-07-08 13:25:40Z adriana 
;
_cod_original_sg_symbol_H-M P2(1)2(1)2(1)
_cod_database_code 4504370

loop_
_symmetry_equiv_pos_as_xyz
'x, y, z'
'-x+1/2, -y, z+1/2'
'-x, y+1/2, -z+1/2'
'x+1/2, -y+1/2, -z'

loop_
_atom_site_label
_atom_site_type_symbol
_atom_site_fract_x
_atom_site_fract_y
_atom_site_fract_z
_atom_site_U_iso_or_equiv
_atom_site_adp_type
_atom_site_occupancy
_atom_site_symmetry_multiplicity
_atom_site_calc_flag
_atom_site_refinement_flags
C1 C 0.0447(2) 0.40902(14) 0.99331(9) 0.0224(3) Uani 1 1 d .
C2 C 0.2329(2) 0.43719(14) 0.98349(9) 0.0208(3) Uani 1 1 d .
C3 C 0.2579(2) 0.57514(14) 0.98297(9) 0.0207(3) Uani 1 1 d .
C4 C 0.4458(2) 0.60474(14) 0.99138(9) 0.0221(3) Uani 1 1 d .
C5 C 0.3021(2) 0.32111(14) 0.72983(9) 0.0207(3) Uani 1 1 d .
C6 C 0.1897(2) 0.43365(13) 0.72583(9) 0.0191(3) Uani 1 1 d .
C7 C 0.2988(2) 0.54799(13) 0.72430(8) 0.0190(3) Uani 1 1 d .
C8 C 0.1907(2) 0.66220(13) 0.72219(9) 0.0210(3) Uani 1 1 d .
H3 H 0.3892(13) 0.378(2) 0.9180(13) 0.032(6) Uiso 1 1 d D
H4 H 0.0995(13) 0.639(2) 0.9158(12) 0.030(6) Uiso 1 1 d D
H9 H -0.0123(19) 0.458(2) 0.7728(12) 0.038(7) Uiso 1 1 d D
H10 H 0.4998(18) 0.528(2) 0.7752(12) 0.032(6) Uiso 1 1 d D
H21 H 0.286(3) 0.4019(19) 1.0233(11) 0.018(5) Uiso 1 1 d .
H31 H 0.210(3) 0.6124(19) 1.0240(12) 0.023(5) Uiso 1 1 d .
H61 H 0.128(3) 0.4312(17) 0.6842(11) 0.020(5) Uiso 1 1 d .
H71 H 0.368(3) 0.5456(19) 0.6835(11) 0.025(5) Uiso 1 1 d .
H131 H 0.109(2) 0.094(2) 0.9311(16) 0.055(9) Uiso 1 1 d D
H132 H 0.2636(14) 0.134(2) 0.9311(16) 0.055(9) Uiso 1 1 d D
H141 H 0.2205(19) 0.870(3) 0.9119(14) 0.062(9) Uiso 1 1 d D
H142 H 0.373(3) 0.911(3) 0.9133(16) 0.082(12) Uiso 1 1 d D
H151 H 0.638(6) 0.366(4) 0.8548(7) 0.135(14) Uiso 1 1 d D
H152 H 0.679(5) 0.336(4) 0.9214(17) 0.135(14) Uiso 1 1 d D
H161 H 0.748(4) 0.4565(17) 0.7146(11) 0.060(7) Uiso 1 1 d D
H162 H 0.741(4) 0.5670(9) 0.7345(14) 0.060(7) Uiso 1 1 d D
H171 H 0.802(5) 0.668(4) 0.924(2) 0.148(16) Uiso 1 1 d D
H172 H 0.847(6) 0.5667(16) 0.894(3) 0.148(16) Uiso 1 1 d D
Mg1 Mg 0.10375(7) 0.28432(5) 0.85998(3) 0.02037(16) Uani 1 1 d .
Mg2 Mg 0.38333(7) 0.71283(5) 0.85172(3) 0.02074(15) Uani 1 1 d .
O1 O -0.03319(15) 0.36002(12) 0.94137(7) 0.0273(3) Uani 1 1 d .
O2 O -0.01823(17) 0.43805(12) 1.05312(7) 0.0321(3) Uani 1 1 d .
O3 O 0.28767(15) 0.38376(11) 0.91764(7) 0.0250(3) Uani 1 1 d D
O4 O 0.20026(15) 0.62743(12) 0.91737(7) 0.0258(3) Uani 1 1 d D
O5 O 0.51906(15) 0.65666(12) 0.93945(7) 0.0283(3) Uani 1 1 d .
O6 O 0.51163(17) 0.57457(12) 1.05047(7) 0.0321(3) Uani 1 1 d .
O7 O 0.27272(18) 0.24699(10) 0.78016(7) 0.0279(3) Uani 1 1 d .
O8 O 0.41379(17) 0.31122(11) 0.68275(7) 0.0300(3) Uani 1 1 d .
O9 O 0.07524(15) 0.43241(10) 0.78619(7) 0.0226(3) Uani 1 1 d D
O10 O 0.40870(15) 0.55495(10) 0.78639(7) 0.0228(3) Uani 1 1 d D
O11 O 0.08569(17) 0.67016(11) 0.67152(7) 0.0314(3) Uani 1 1 d .
O12 O 0.21507(19) 0.73969(11) 0.77028(7) 0.0316(3) Uani 1 1 d .
O13 O 0.17184(18) 0.14290(13) 0.92261(10) 0.0406(4) Uani 1 1 d D
O14 O 0.30695(17) 0.87402(12) 0.89247(8) 0.0330(3) Uani 1 1 d D
O15 O 0.6214(2) 0.3663(3) 0.89470(12) 0.0693(6) Uani 1 1 d D
O16 O 0.74463(16) 0.50064(10) 0.74613(10) 0.0335(4) Uani 1 1 d D
O17 O 0.8649(2) 0.6317(2) 0.90219(15) 0.0699(6) Uani 1 1 d D

loop_
_atom_site_aniso_label
_atom_site_aniso_U_11
_atom_site_aniso_U_22
_atom_site_aniso_U_33
_atom_site_aniso_U_23
_atom_site_aniso_U_13
_atom_site_aniso_U_12
C1 0.0215(7) 0.0183(6) 0.0273(8) -0.0005(6) 0.0039(6) -0.0014(6)
C2 0.0198(7) 0.0206(7) 0.0220(8) 0.0004(6) -0.0003(6) -0.0027(6)
C3 0.0206(8) 0.0190(7) 0.0224(8) 0.0004(6) 0.0003(6) -0.0028(6)
C4 0.0192(7) 0.0201(7) 0.0270(8) -0.0015(6) -0.0021(6) -0.0012(6)
C5 0.0199(7) 0.0171(6) 0.0251(8) -0.0038(6) 0.0017(6) -0.0007(6)
C6 0.0192(7) 0.0186(7) 0.0195(7) 0.0001(5) 0.0010(6) 0.0033(6)
C7 0.0193(7) 0.0190(7) 0.0189(7) -0.0007(6) -0.0004(6) 0.0014(6)
C8 0.0209(8) 0.0181(7) 0.0241(8) 0.0054(6) -0.0002(6) 0.0013(6)
Mg1 0.0204(3) 0.0182(3) 0.0225(3) -0.0009(2) 0.0003(2) 0.0000(2)
Mg2 0.0205(3) 0.0188(3) 0.0230(3) 0.0005(2) 0.0003(2) -0.0006(2)
O1 0.0186(5) 0.0343(6) 0.0289(6) -0.0066(5) 0.0034(5) -0.0044(5)
O2 0.0306(7) 0.0340(7) 0.0316(7) -0.0082(5) 0.0108(6) -0.0071(6)
O3 0.0180(5) 0.0280(6) 0.0291(6) -0.0076(5) 0.0038(5) -0.0018(5)
O4 0.0177(6) 0.0291(6) 0.0308(6) 0.0078(5) -0.0033(5) -0.0028(5)
O5 0.0190(6) 0.0374(7) 0.0284(6) 0.0063(5) -0.0022(5) -0.0064(5)
O6 0.0295(6) 0.0350(7) 0.0318(7) 0.0080(5) -0.0115(6) -0.0081(6)
O7 0.0341(7) 0.0206(5) 0.0289(6) 0.0012(5) 0.0071(5) 0.0070(5)
O8 0.0296(6) 0.0278(6) 0.0325(6) 0.0003(5) 0.0112(5) 0.0066(5)
O9 0.0194(6) 0.0222(5) 0.0262(6) 0.0024(4) 0.0028(5) 0.0047(4)
O10 0.0188(6) 0.0224(5) 0.0273(5) -0.0024(4) -0.0039(5) 0.0041(4)
O11 0.0338(7) 0.0286(6) 0.0320(7) -0.0004(5) -0.0106(6) 0.0093(5)
O12 0.0396(7) 0.0206(6) 0.0348(7) -0.0042(5) -0.0116(6) 0.0081(5)
O13 0.0271(7) 0.0304(7) 0.0642(10) 0.0170(7) -0.0110(7) -0.0018(6)
O14 0.0264(7) 0.0283(6) 0.0443(8) -0.0116(6) 0.0095(6) -0.0028(6)
O15 0.0294(8) 0.1123(19) 0.0662(13) -0.0121(14) -0.0018(9) 0.0168(10)
O16 0.0356(9) 0.0220(6) 0.0430(9) -0.0017(5) 0.0028(6) 0.0003(6)
O17 0.0249(8) 0.0856(16) 0.0991(17) -0.0082(14) -0.0056(9) 0.0091(9)

loop_
_atom_type_symbol
_atom_type_description
_atom_type_scat_dispersion_real
_atom_type_scat_dispersion_imag
_atom_type_scat_source
C C 0.0033 0.0016 'International Tables Vol C Tables 4.2.6.8 and 6.1.1.4'
H H 0.0000 0.0000 'International Tables Vol C Tables 4.2.6.8 and 6.1.1.4'
O O 0.0106 0.0060 'International Tables Vol C Tables 4.2.6.8 and 6.1.1.4'
Mg Mg 0.0486 0.0363 'International Tables Vol C Tables 4.2.6.8 and 6.1.1.4'

loop_
_geom_angle_atom_site_label_1
_geom_angle_atom_site_label_2
_geom_angle_atom_site_label_3
_geom_angle
_geom_angle_site_symmetry_1
_geom_angle_site_symmetry_3
O2 C1 O1 125.53(16) . .
O2 C1 C2 116.02(15) . .
O1 C1 C2 118.45(15) . .
O2 C1 Mg1 161.07(12) . .
O1 C1 Mg1 38.79(8) . .
C2 C1 Mg1 80.78(9) . .
O3 C2 C1 108.17(13) . .
O3 C2 C3 111.91(12) . .
C1 C2 C3 109.13(14) . .
O3 C2 H21 110.8(13) . .
C1 C2 H21 105.0(13) . .
C3 C2 H21 111.5(13) . .
O4 C3 C4 108.12(13) . .
O4 C3 C2 111.91(12) . .
C4 C3 C2 109.69(14) . .
O4 C3 H31 111.7(13) . .
C4 C3 H31 102.4(13) . .
C2 C3 H31 112.5(13) . .
O6 C4 O5 126.04(16) . .
O6 C4 C3 115.81(15) . .
O5 C4 C3 118.16(15) . .
O6 C4 Mg2 163.39(12) . .
O5 C4 Mg2 37.91(8) . .
C3 C4 Mg2 80.41(9) . .
O8 C5 O7 125.64(15) . .
O8 C5 C6 116.84(14) . .
O7 C5 C6 117.52(14) . .
O9 C6 C5 108.77(12) . .
O9 C6 C7 112.20(12) . .
C5 C6 C7 110.51(14) . .
O9 C6 H61 108.2(13) . .
C5 C6 H61 109.0(13) . .
C7 C6 H61 108.1(13) . .
O10 C7 C8 108.28(12) . .
O10 C7 C6 111.76(12) . .
C8 C7 C6 111.93(14) . .
O10 C7 H71 106.3(14) . .
C8 C7 H71 109.5(13) . .
C6 C7 H71 108.9(13) . .
O12 C8 O11 125.32(15) . .
O12 C8 C7 117.99(14) . .
O11 C8 C7 116.68(14) . .
O13 Mg1 O7 94.23(6) . .
O13 Mg1 O1 92.81(7) . .
O7 Mg1 O1 165.89(6) . .
O13 Mg1 O11 82.63(6) . 3_546
O7 Mg1 O11 98.79(6) . 3_546
O1 Mg1 O11 94.23(6) . 3_546
O13 Mg1 O3 86.60(6) . .
O7 Mg1 O3 90.77(6) . .
O1 Mg1 O3 77.45(5) . .
O11 Mg1 O3 166.07(6) 3_546 .
O13 Mg1 O9 170.05(6) . .
O7 Mg1 O9 76.83(5) . .
O1 Mg1 O9 95.03(5) . .
O11 Mg1 O9 102.86(5) 3_546 .
O3 Mg1 O9 89.12(5) . .
O13 Mg1 C1 86.37(6) . .
O7 Mg1 C1 145.87(6) . .
O1 Mg1 C1 22.89(5) . .
O11 Mg1 C1 115.08(6) 3_546 .
O3 Mg1 C1 55.15(5) . .
O9 Mg1 C1 98.54(5) . .
O12 Mg2 O5 167.79(6) . .
O12 Mg2 O14 86.82(6) . .
O5 Mg2 O14 97.96(6) . .
O12 Mg2 O8 102.13(6) . 3_656
O5 Mg2 O8 89.65(6) . 3_656
O14 Mg2 O8 82.77(6) . 3_656
O12 Mg2 O4 92.00(6) . .
O5 Mg2 O4 76.91(5) . .
O14 Mg2 O4 89.11(6) . .
O8 Mg2 O4 163.22(6) 3_656 .
O12 Mg2 O10 76.72(5) . .
O5 Mg2 O10 98.05(5) . .
O14 Mg2 O10 163.53(6) . .
O8 Mg2 O10 101.19(5) 3_656 .
O4 Mg2 O10 90.74(5) . .
O12 Mg2 C4 146.41(6) . .
O5 Mg2 C4 22.31(5) . .
O14 Mg2 C4 95.39(6) . .
O8 Mg2 C4 111.40(6) 3_656 .
O4 Mg2 C4 54.62(5) . .
O10 Mg2 C4 97.94(5) . .
C1 O1 Mg1 118.32(11) . .
C2 O3 Mg1 115.87(10) . .
C2 O3 H3 109.4(17) . .
Mg1 O3 H3 130.5(17) . .
C3 O4 Mg2 116.70(10) . .
C3 O4 H4 114.3(17) . .
Mg2 O4 H4 126.1(17) . .
C4 O5 Mg2 119.78(11) . .
C5 O7 Mg1 121.08(11) . .
C5 O8 Mg2 145.35(12) . 3_646
C6 O9 Mg1 115.36(9) . .
C6 O9 H9 108.2(18) . .
Mg1 O9 H9 124.7(19) . .
C7 O10 Mg2 115.59(9) . .
C7 O10 H10 108.6(16) . .
Mg2 O10 H10 122.1(17) . .
C8 O11 Mg1 137.77(11) . 3_556
C8 O12 Mg2 121.35(11) . .
Mg1 O13 H131 120(2) . .
Mg1 O13 H132 119(2) . .
H131 O13 H132 120.0(19) . .
Mg2 O14 H141 112(2) . .
Mg2 O14 H142 117(3) . .
H141 O14 H142 113.8(18) . .
H151 O15 H152 122(2) . .
H161 O16 H162 114.4(19) . .
H171 O17 H172 120(2) . .

loop_
_geom_bond_atom_site_label_1
_geom_bond_atom_site_label_2
_geom_bond_distance
_geom_bond_site_symmetry_2
C1 O2 1.246(2) .
C1 O1 1.258(2) .
C1 C2 1.533(2) .
C1 Mg1 2.8474(18) .
C2 O3 1.413(2) .
C2 C3 1.548(2) .
C2 H21 0.93(2) .
C3 O4 1.411(2) .
C3 C4 1.530(2) .
C3 H31 0.94(2) .
C4 O6 1.247(2) .
C4 O5 1.255(2) .
C4 Mg2 2.8694(18) .
C5 O8 1.240(2) .
C5 O7 1.259(2) .
C5 C6 1.538(2) .
C6 O9 1.4293(19) .
C6 C7 1.538(2) .
C6 H61 0.90(2) .
C7 O10 1.4337(19) .
C7 C8 1.533(2) .
C7 H71 0.93(2) .
C8 O12 1.248(2) .
C8 O11 1.249(2) .
Mg1 O13 2.0210(15) .
Mg1 O7 2.0243(14) .
Mg1 O1 2.0265(13) .
Mg1 O11 2.0481(14) 3_546
Mg1 O3 2.1116(14) .
Mg1 O9 2.1434(13) .
Mg2 O12 2.0217(14) .
Mg2 O5 2.0313(14) .
Mg2 O14 2.0351(14) .
Mg2 O8 2.0435(14) 3_656
Mg2 O4 2.1090(14) .
Mg2 O10 2.1356(13) .
O3 H3 0.806(10) .
O4 H4 0.807(10) .
O8 Mg2 2.0435(14) 3_646
O9 H9 0.789(10) .
O10 H10 0.807(10) .
O11 Mg1 2.0481(14) 3_556
O13 H131 0.750(9) .
O13 H132 0.749(9) .
O14 H141 0.772(10) .
O14 H142 0.766(10) .
O15 H151 0.743(10) .
O15 H152 0.747(10) .
O16 H161 0.759(10) .
O16 H162 0.769(10) .
O17 H171 0.752(10) .
O17 H172 0.750(10) .

loop_
_geom_torsion_atom_site_label_1
_geom_torsion_atom_site_label_2
_geom_torsion_atom_site_label_3
_geom_torsion_atom_site_label_4
_geom_torsion
_geom_torsion_site_symmetry_1
_geom_torsion_site_symmetry_4
O2 C1 C2 O3 171.97(14) . .
O1 C1 C2 O3 -8.4(2) . .
Mg1 C1 C2 O3 1.16(11) . .
O2 C1 C2 C3 -66.06(18) . .
O1 C1 C2 C3 113.55(15) . .
Mg1 C1 C2 C3 123.14(10) . .
O3 C2 C3 O4 46.4(2) . .
C1 C2 C3 O4 -73.28(16) . .
O3 C2 C3 C4 -73.58(16) . .
C1 C2 C3 C4 166.73(15) . .
O4 C3 C4 O6 173.28(14) . .
C2 C3 C4 O6 -64.44(18) . .
O4 C3 C4 O5 -6.5(2) . .
C2 C3 C4 O5 115.81(15) . .
O4 C3 C4 Mg2 -2.90(10) . .
C2 C3 C4 Mg2 119.39(10) . .
O8 C5 C6 O9 -177.04(14) . .
O7 C5 C6 O9 3.2(2) . .
O8 C5 C6 C7 -53.46(18) . .
O7 C5 C6 C7 126.79(15) . .
O9 C6 C7 O10 64.61(19) . .
C5 C6 C7 O10 -56.96(16) . .
O9 C6 C7 C8 -57.04(16) . .
C5 C6 C7 C8 -178.61(15) . .
O10 C7 C8 O12 1.4(2) . .
C6 C7 C8 O12 125.06(15) . .
O10 C7 C8 O11 -179.18(14) . .
C6 C7 C8 O11 -55.55(18) . .
O2 C1 Mg1 O13 -66.2(4) . .
O1 C1 Mg1 O13 -106.04(13) . .
C2 C1 Mg1 O13 87.48(9) . .
O2 C1 Mg1 O7 -158.4(4) . .
O1 C1 Mg1 O7 161.76(13) . .
C2 C1 Mg1 O7 -4.71(14) . .
O2 C1 Mg1 O1 39.8(4) . .
C2 C1 Mg1 O1 -166.48(18) . .
O2 C1 Mg1 O11 13.9(4) . 3_546
O1 C1 Mg1 O11 -25.92(14) . 3_546
C2 C1 Mg1 O11 167.60(9) . 3_546
O2 C1 Mg1 O3 -154.6(4) . .
O1 C1 Mg1 O3 165.58(14) . .
C2 C1 Mg1 O3 -0.90(8) . .
O2 C1 Mg1 O9 122.5(4) . .
O1 C1 Mg1 O9 82.67(13) . .
C2 C1 Mg1 O9 -83.81(9) . .
O6 C4 Mg2 O12 -172.9(4) . .
O5 C4 Mg2 O12 169.79(13) . .
C3 C4 Mg2 O12 -5.07(14) . .
O6 C4 Mg2 O5 17.3(4) . .
C3 C4 Mg2 O5 -174.86(18) . .
O6 C4 Mg2 O14 -80.6(4) . .
O5 C4 Mg2 O14 -97.83(13) . .
C3 C4 Mg2 O14 87.31(9) . .
O6 C4 Mg2 O8 3.8(4) . 3_656
O5 C4 Mg2 O8 -13.50(14) . 3_656
C3 C4 Mg2 O8 171.64(9) . 3_656
O6 C4 Mg2 O4 -165.6(5) . .
O5 C4 Mg2 O4 177.12(15) . .
C3 C4 Mg2 O4 2.26(8) . .
O6 C4 Mg2 O10 109.1(4) . .
O5 C4 Mg2 O10 91.88(13) . .
C3 C4 Mg2 O10 -82.99(9) . .
O2 C1 O1 Mg1 -165.22(14) . .
C2 C1 O1 Mg1 15.22(19) . .
O13 Mg1 O1 C1 73.80(13) . .
O7 Mg1 O1 C1 -46.1(3) . .
O11 Mg1 O1 C1 156.61(13) 3_546 .
O3 Mg1 O1 C1 -12.09(12) . .
O9 Mg1 O1 C1 -100.06(13) . .
C1 C2 O3 Mg1 -1.72(16) . .
C3 C2 O3 Mg1 -121.97(13) . .
O13 Mg1 O3 C2 -86.87(12) . .
O7 Mg1 O3 C2 178.93(11) . .
O1 Mg1 O3 C2 6.77(11) . .
O11 Mg1 O3 C2 -47.5(3) 3_546 .
O9 Mg1 O3 C2 102.12(11) . .
C1 Mg1 O3 C2 1.07(10) . .
C4 C3 O4 Mg2 4.35(16) . .
C2 C3 O4 Mg2 -116.55(13) . .
O12 Mg2 O4 C3 173.25(11) . .
O5 Mg2 O4 C3 -1.58(11) . .
O14 Mg2 O4 C3 -99.96(11) . .
O8 Mg2 O4 C3 -39.2(3) 3_656 .
O10 Mg2 O4 C3 96.51(11) . .
C4 Mg2 O4 C3 -2.70(10) . .
O6 C4 O5 Mg2 -173.98(14) . .
C3 C4 O5 Mg2 5.7(2) . .
O12 Mg2 O5 C4 -27.6(3) . .
O14 Mg2 O5 C4 84.80(13) . .
O8 Mg2 O5 C4 167.45(13) 3_656 .
O4 Mg2 O5 C4 -2.41(12) . .
O10 Mg2 O5 C4 -91.30(13) . .
O8 C5 O7 Mg1 172.89(13) . .
C6 C5 O7 Mg1 -7.4(2) . .
O13 Mg1 O7 C5 -169.17(14) . .
O1 Mg1 O7 C5 -49.4(3) . .
O11 Mg1 O7 C5 107.66(14) 3_546 .
O3 Mg1 O7 C5 -82.51(14) . .
O9 Mg1 O7 C5 6.40(13) . .
C1 Mg1 O7 C5 -79.39(17) . .
O7 C5 O8 Mg2 -6.0(3) . 3_646
C6 C5 O8 Mg2 174.22(15) . 3_646
C5 C6 O9 Mg1 1.88(15) . .
C7 C6 O9 Mg1 -120.69(12) . .
O13 Mg1 O9 C6 22.4(4) . .
O7 Mg1 O9 C6 -4.07(11) . .
O1 Mg1 O9 C6 164.24(10) . .
O11 Mg1 O9 C6 -100.24(11) 3_546 .
O3 Mg1 O9 C6 86.92(11) . .
C1 Mg1 O9 C6 141.46(10) . .
C8 C7 O10 Mg2 0.60(15) . .
C6 C7 O10 Mg2 -123.13(12) . .
O12 Mg2 O10 C7 -1.52(11) . .
O5 Mg2 O10 C7 167.24(10) . .
O14 Mg2 O10 C7 1.0(3) . .
O8 Mg2 O10 C7 -101.51(11) 3_656 .
O4 Mg2 O10 C7 90.36(11) . .
C4 Mg2 O10 C7 144.71(10) . .
O12 C8 O11 Mg1 -6.3(3) . 3_556
C7 C8 O11 Mg1 174.40(12) . 3_556
O11 C8 O12 Mg2 177.64(13) . .
C7 C8 O12 Mg2 -3.0(2) . .
O5 Mg2 O12 C8 -63.2(3) . .
O14 Mg2 O12 C8 -176.74(15) . .
O8 Mg2 O12 C8 101.36(14) 3_656 .
O4 Mg2 O12 C8 -87.75(14) . .
O10 Mg2 O12 C8 2.54(14) . .
C4 Mg2 O12 C8 -81.78(18) . .
